data_1554015
loop_
_publ_author_name
'Sun, Xingxing'
'Zhang, Baicheng'
'Li, Xinyang'
'Trindle, Carl O.'
'Zhang, Guoqing'

_publ_section_title
;
 External Heavy-Atom Effect via Orbital Interactions Revealed by
 Single-Crystal X-ray Diffraction.
;
_journal_issue 29
_journal_name_full 'The journal of physical chemistry. A'
_journal_page_first 5791
_journal_page_last 5797
_journal_paper_doi 10.1021/acs.jpca.6b03867
_journal_volume 120
_journal_year 2016
_chemical_formula_sum 'C12 H14 I N O'
_chemical_formula_weight 315.14
_space_group_crystal_system orthorhombic
_space_group_IT_number 70
_space_group_name_Hall '-F 2uv 2vw'
_space_group_name_H-M_alt 'F d d d :2'
_atom_sites_solution_hydrogens geom
_audit_creation_method SHELXL-2013
_cell_angle_alpha 90
_cell_angle_beta 90
_cell_angle_gamma 90
_cell_formula_units_Z 32
_cell_length_a 17.0726(5)
_cell_length_b 21.6048(8)
_cell_length_c 26.7270(7)
_cell_measurement_reflns_used 4832
_cell_measurement_temperature 290(2)
_cell_measurement_theta_max 29.0815
_cell_measurement_theta_min 3.0354
_cell_volume 9858.3(5)
_computing_cell_refinement 'CrysAlisPro (Agilent Technologies)'
_computing_data_collection 'CrysAlisPro (Agilent Technologies)'
_computing_data_reduction 'CrysAlisPro (Agilent Technologies)'
_computing_molecular_graphics 'Ortep-3 (L. J. Farrugia, 2001)'
_computing_publication_material SHELXL-2013
_computing_structure_refinement 'SHELXL-2013 (Sheldrick, 2013)'
_computing_structure_solution 'SHELXS-97 (Sheldrick, 1997)'
_diffrn_ambient_temperature 290(2)
_diffrn_detector_area_resol_mean 15.9149
_diffrn_measured_fraction_theta_full 0.998
_diffrn_measured_fraction_theta_max 0.998
_diffrn_measurement_device_type 'Gemini S Ultra, Agilent Technologies'
_diffrn_measurement_method '\w scans'
_diffrn_radiation_type MoK\a
_diffrn_radiation_wavelength 0.71073
_diffrn_reflns_av_R_equivalents 0.0308
_diffrn_reflns_av_unetI/netI 0.0159
_diffrn_reflns_Laue_measured_fraction_full 0.998
_diffrn_reflns_Laue_measured_fraction_max 0.998
_diffrn_reflns_limit_h_max 21
_diffrn_reflns_limit_h_min -21
_diffrn_reflns_limit_k_max 26
_diffrn_reflns_limit_k_min -25
_diffrn_reflns_limit_l_max 33
_diffrn_reflns_limit_l_min -33
_diffrn_reflns_number 21162
_diffrn_reflns_point_group_measured_fraction_full 0.998
_diffrn_reflns_point_group_measured_fraction_max 0.998
_diffrn_reflns_theta_full 25.242
_diffrn_reflns_theta_max 26.359
_diffrn_reflns_theta_min 3.041
_diffrn_source 'Enhance (Mo) X-ray Source'
_exptl_absorpt_coefficient_mu 2.574
_exptl_absorpt_correction_T_max 1.00000
_exptl_absorpt_correction_T_min 0.84670
_exptl_absorpt_correction_type multi-scan
_exptl_absorpt_process_details
;
CrysAlisPro, Agilent Technologies,
Version 1.171.36.21 (release 14-08-2012 CrysAlis171 .NET)
(compiled Sep 14 2012,17:21:16)
Empirical absorption correction using spherical harmonics,
 implemented in SCALE3 ABSPACK scaling algorithm.
;
_exptl_crystal_density_diffrn 1.699
_exptl_crystal_description block
_exptl_crystal_F_000 4928
_exptl_crystal_size_max 0.310
_exptl_crystal_size_mid 0.300
_exptl_crystal_size_min 0.230
_refine_diff_density_max 0.570
_refine_diff_density_min -0.953
_refine_diff_density_rms 0.088
_refine_ls_extinction_method none
_refine_ls_goodness_of_fit_ref 1.073
_refine_ls_hydrogen_treatment constr
_refine_ls_matrix_type full
_refine_ls_number_parameters 139
_refine_ls_number_reflns 2522
_refine_ls_number_restraints 0
_refine_ls_restrained_S_all 1.073
_refine_ls_R_factor_all 0.0533
_refine_ls_R_factor_gt 0.0396
_refine_ls_shift/su_max 0.000
_refine_ls_shift/su_mean 0.000
_refine_ls_structure_factor_coef Fsqd
_refine_ls_weighting_details 'w=1/[\s^2^(Fo^2^)+(0.0644P)^2^+68.5144P] where P=(Fo^2^+2Fc^2^)/3'
_refine_ls_weighting_scheme calc
_refine_ls_wR_factor_gt 0.1253
_refine_ls_wR_factor_ref 0.1341
_reflns_Friedel_coverage 0.000
_reflns_number_gt 1919
_reflns_number_total 2522
_reflns_threshold_expression 'I > 2\s(I)'
_cod_data_source_file jp6b03867_si_013.cif
_cod_data_source_block shelxl
_cod_original_sg_symbol_H-M 'F d d d'
_cod_database_code 1554015
_shelx_space_group_comment
;
The symmetry employed for this shelxl refinement is uniquely defined
by the following loop, which should always be used as a source of
symmetry information in preference to the above space-group names.
They are only intended as comments.
;
_shelx_estimated_absorpt_t_min 0.503
_shelx_estimated_absorpt_t_max 0.589
_shelxl_version_number 2013-4

loop_
_space_group_symop_operation_xyz
'x, y, z'
'-x+1/4, -y+1/4, z'
'x, -y+1/4, -z+1/4'
'-x+1/4, y, -z+1/4'
'x, y+1/2, z+1/2'
'-x+1/4, -y+3/4, z+1/2'
'x, -y+3/4, -z+3/4'
'-x+1/4, y+1/2, -z+3/4'
'x+1/2, y, z+1/2'
'-x+3/4, -y+1/4, z+1/2'
'x+1/2, -y+1/4, -z+3/4'
'-x+3/4, y, -z+3/4'
'x+1/2, y+1/2, z'
'-x+3/4, -y+3/4, z'
'x+1/2, -y+3/4, -z+1/4'
'-x+3/4, y+1/2, -z+1/4'
'-x, -y, -z'
'x-1/4, y-1/4, -z'
'-x, y-1/4, z-1/4'
'x-1/4, -y, z-1/4'
'-x, -y+1/2, -z+1/2'
'x-1/4, y+1/4, -z+1/2'
'-x, y+1/4, z+1/4'
'x-1/4, -y+1/2, z+1/4'
'-x+1/2, -y, -z+1/2'
'x+1/4, y-1/4, -z+1/2'
'-x+1/2, y-1/4, z+1/4'
'x+1/4, -y, z+1/4'
'-x+1/2, -y+1/2, -z'
'x+1/4, y+1/4, -z'
'-x+1/2, y+1/4, z-1/4'
'x+1/4, -y+1/2, z-1/4'

loop_
_atom_site_label
_atom_site_type_symbol
_atom_site_fract_x
_atom_site_fract_y
_atom_site_fract_z
_atom_site_U_iso_or_equiv
_atom_site_adp_type
_atom_site_occupancy
_atom_site_site_symmetry_order
_atom_site_calc_flag
_atom_site_refinement_flags_posn
_atom_site_refinement_flags_adp
_atom_site_refinement_flags_occupancy
I2 I 0.6250 0.1250 0.25498(2) 0.0620(2) Uani 1 2 d S T P
I1 I 0.52167(4) -0.1250 0.3750 0.0738(2) Uani 1 2 d S T P
O1 O 0.3955(2) 0.1485(2) 0.44367(14) 0.0668(10) Uani 1 1 d . . .
N1 N 0.6645(3) 0.0081(2) 0.42540(17) 0.0576(10) Uani 1 1 d . . .
C5 C 0.5019(3) 0.0945(2) 0.48461(17) 0.0463(10) Uani 1 1 d . . .
H5 H 0.4839 0.1051 0.5163 0.056 Uiso 1 1 calc R U .
C4 C 0.5714(3) 0.0586(2) 0.47924(17) 0.0455(10) Uani 1 1 d . . .
C9 C 0.5970(3) 0.0423(2) 0.43045(18) 0.0478(11) Uani 1 1 d . . .
C6 C 0.4621(3) 0.1130(2) 0.44340(18) 0.0489(11) Uani 1 1 d . . .
C7 C 0.4886(3) 0.0969(3) 0.3955(2) 0.0612(13) Uani 1 1 d . . .
H7 H 0.4607 0.1100 0.3676 0.073 Uiso 1 1 calc R U .
C3 C 0.6147(3) 0.0393(3) 0.5209(2) 0.0563(13) Uani 1 1 d . . .
H3 H 0.5992 0.0503 0.5531 0.068 Uiso 1 1 calc R U .
C1 C 0.7031(3) -0.0105(2) 0.4658(2) 0.0641(14) Uani 1 1 d . . .
H1 H 0.7479 -0.0345 0.4616 0.077 Uiso 1 1 calc R U .
C2 C 0.6801(3) 0.0040(3) 0.5134(2) 0.0653(15) Uani 1 1 d . . .
H2 H 0.7089 -0.0102 0.5406 0.078 Uiso 1 1 calc R U .
C8 C 0.5540(3) 0.0624(3) 0.3892(2) 0.0611(14) Uani 1 1 d . . .
H8 H 0.5704 0.0520 0.3571 0.073 Uiso 1 1 calc R U .
C10 C 0.6918(4) -0.0060(4) 0.3737(2) 0.084(2) Uani 1 1 d . . .
H10A H 0.6573 -0.0370 0.3595 0.101 Uiso 1 1 calc R U .
H10B H 0.6865 0.0312 0.3536 0.101 Uiso 1 1 calc R U .
C12 C 0.3663(3) 0.1691(3) 0.4912(3) 0.0703(16) Uani 1 1 d . . .
H12A H 0.3177 0.1905 0.4865 0.105 Uiso 1 1 calc R U .
H12B H 0.4037 0.1965 0.5064 0.105 Uiso 1 1 calc R U .
H12C H 0.3581 0.1339 0.5126 0.105 Uiso 1 1 calc R U .
C11 C 0.7739(6) -0.0286(5) 0.3691(3) 0.124(3) Uani 1 1 d . . .
H11A H 0.7909 -0.0248 0.3350 0.186 Uiso 1 1 calc R U .
H11B H 0.7764 -0.0712 0.3792 0.186 Uiso 1 1 calc R U .
H11C H 0.8074 -0.0043 0.3903 0.186 Uiso 1 1 calc R U .

loop_
_atom_site_aniso_label
_atom_site_aniso_U_11
_atom_site_aniso_U_22
_atom_site_aniso_U_33
_atom_site_aniso_U_23
_atom_site_aniso_U_13
_atom_site_aniso_U_12
I2 0.0564(3) 0.0744(4) 0.0552(3) 0.000 0.000 -0.0092(2)
I1 0.0806(4) 0.0928(5) 0.0479(3) -0.0048(3) 0.000 0.000
O1 0.053(2) 0.083(3) 0.065(2) -0.001(2) -0.0120(17) 0.0122(19)
N1 0.044(2) 0.057(3) 0.071(3) -0.011(2) -0.002(2) -0.0065(19)
C5 0.048(2) 0.045(3) 0.046(2) 0.002(2) -0.001(2) -0.006(2)
C4 0.047(2) 0.040(2) 0.049(2) 0.006(2) -0.004(2) -0.0116(19)
C9 0.044(2) 0.045(3) 0.055(3) -0.006(2) 0.000(2) -0.009(2)
C6 0.045(2) 0.049(3) 0.053(3) -0.002(2) -0.008(2) -0.003(2)
C7 0.062(3) 0.071(4) 0.051(3) 0.000(3) -0.015(2) -0.004(3)
C3 0.052(3) 0.062(3) 0.055(3) 0.014(2) -0.003(2) -0.005(2)
C1 0.051(3) 0.047(3) 0.094(4) 0.002(3) 0.002(3) 0.000(2)
C2 0.054(3) 0.061(3) 0.081(4) 0.021(3) -0.014(3) -0.003(3)
C8 0.056(3) 0.079(4) 0.048(3) -0.010(3) -0.006(2) -0.010(3)
C10 0.066(4) 0.100(5) 0.085(4) -0.033(4) 0.005(3) 0.002(4)
C12 0.053(3) 0.077(4) 0.081(4) -0.002(3) 0.003(3) 0.007(3)
C11 0.108(7) 0.146(9) 0.119(7) -0.037(6) 0.028(5) 0.015(6)

loop_
_atom_type_symbol
_atom_type_description
_atom_type_scat_dispersion_real
_atom_type_scat_dispersion_imag
_atom_type_scat_source
C C 0.0033 0.0016 'International Tables Vol C Tables 4.2.6.8 and 6.1.1.4'
H H 0.0000 0.0000 'International Tables Vol C Tables 4.2.6.8 and 6.1.1.4'
N N 0.0061 0.0033 'International Tables Vol C Tables 4.2.6.8 and 6.1.1.4'
O O 0.0106 0.0060 'International Tables Vol C Tables 4.2.6.8 and 6.1.1.4'
I I -0.4742 1.8119 'International Tables Vol C Tables 4.2.6.8 and 6.1.1.4'

loop_
_geom_angle_atom_site_label_1
_geom_angle_atom_site_label_2
_geom_angle_atom_site_label_3
_geom_angle
C6 O1 C12 117.7(4)
C1 N1 C9 119.9(5)
C1 N1 C10 122.5(5)
C9 N1 C10 117.6(5)
C6 C5 C4 119.8(4)
C6 C5 H5 120.1
C4 C5 H5 120.1
C3 C4 C9 119.7(5)
C3 C4 C5 121.4(5)
C9 C4 C5 118.9(4)
N1 C9 C8 122.1(5)
N1 C9 C4 118.8(4)
C8 C9 C4 119.2(5)
C5 C6 O1 125.3(5)
C5 C6 C7 120.4(5)
O1 C6 C7 114.3(4)
C8 C7 C6 121.2(5)
C8 C7 H7 119.4
C6 C7 H7 119.4
C2 C3 C4 118.6(5)
C2 C3 H3 120.7
C4 C3 H3 120.7
N1 C1 C2 123.0(5)
N1 C1 H1 118.5
C2 C1 H1 118.5
C1 C2 C3 120.0(5)
C1 C2 H2 120.0
C3 C2 H2 120.0
C7 C8 C9 120.5(5)
C7 C8 H8 119.8
C9 C8 H8 119.8
C11 C10 N1 115.9(6)
C11 C10 H10A 108.3
N1 C10 H10A 108.3
C11 C10 H10B 108.3
N1 C10 H10B 108.3
H10A C10 H10B 107.4
O1 C12 H12A 109.5
O1 C12 H12B 109.5
H12A C12 H12B 109.5
O1 C12 H12C 109.5
H12A C12 H12C 109.5
H12B C12 H12C 109.5
C10 C11 H11A 109.5
C10 C11 H11B 109.5
H11A C11 H11B 109.5
C10 C11 H11C 109.5
H11A C11 H11C 109.5
H11B C11 H11C 109.5

loop_
_geom_bond_atom_site_label_1
_geom_bond_atom_site_label_2
_geom_bond_distance
O1 C6 1.371(6)
O1 C12 1.436(7)
N1 C1 1.328(7)
N1 C9 1.376(7)
N1 C10 1.491(7)
C5 C6 1.355(6)
C5 C4 1.424(7)
C5 H5 0.9300
C4 C3 1.400(7)
C4 C9 1.420(6)
C9 C8 1.394(7)
C6 C7 1.402(7)
C7 C8 1.353(8)
C7 H7 0.9300
C3 C2 1.368(8)
C3 H3 0.9300
C1 C2 1.367(9)
C1 H1 0.9300
C2 H2 0.9300
C8 H8 0.9300
C10 C11 1.489(12)
C10 H10A 0.9700
C10 H10B 0.9700
C12 H12A 0.9600
C12 H12B 0.9600
C12 H12C 0.9600
C11 H11A 0.9600
C11 H11B 0.9600
C11 H11C 0.9600

loop_
_geom_torsion_atom_site_label_1
_geom_torsion_atom_site_label_2
_geom_torsion_atom_site_label_3
_geom_torsion_atom_site_label_4
_geom_torsion
C6 C5 C4 C3 179.2(5)
C6 C5 C4 C9 -0.9(7)
C1 N1 C9 C8 -179.3(5)
C10 N1 C9 C8 1.4(7)
C1 N1 C9 C4 1.9(7)
C10 N1 C9 C4 -177.4(5)
C3 C4 C9 N1 -0.5(7)
C5 C4 C9 N1 179.5(4)
C3 C4 C9 C8 -179.3(5)
C5 C4 C9 C8 0.7(7)
C4 C5 C6 O1 -178.7(5)
C4 C5 C6 C7 0.4(7)
C12 O1 C6 C5 1.5(8)
C12 O1 C6 C7 -177.7(5)
C5 C6 C7 C8 0.2(8)
O1 C6 C7 C8 179.4(5)
C9 C4 C3 C2 -1.2(7)
C5 C4 C3 C2 178.8(5)
C9 N1 C1 C2 -1.6(8)
C10 N1 C1 C2 177.6(6)
N1 C1 C2 C3 -0.2(9)
C4 C3 C2 C1 1.6(8)
C6 C7 C8 C9 -0.3(9)
N1 C9 C8 C7 -178.9(5)
C4 C9 C8 C7 -0.1(8)
C1 N1 C10 C11 -14.3(10)
C9 N1 C10 C11 165.0(7)
